data_6000690
loop_
_publ_author_name
'Benard, P.'
'Louer, D.'
'Dacheux, N.'
'Brandel, V.'
'Genet, M.'

_publ_section_title
;
 Synthesis, ab initio structure determination from powder diffraction and
 spectroscopic properties of a new diuranium oxide phosphate
;
_journal_coden_ASTM AQIEFZ
_journal_name_full 'Anales de Quimica International Edition'
_journal_page_first 79
_journal_page_last 87
_journal_volume 92
_journal_year 1996
_chemical_formula_sum 'O9 P2 U2'
_space_group_name_H-M_alt 'C m c a'
_cell_angle_alpha 90.000
_cell_angle_beta 90.000
_cell_angle_gamma 90.000
_cell_length_a 7.0878
_cell_length_b 9.0362
_cell_length_c 12.7020
_cell_volume 813.52
_cod_database_code 6000690

loop_
_atom_site_label
_atom_site_fract_x
_atom_site_fract_y
_atom_site_fract_z
? ? ? ?
